data_1541242
loop_
_publ_author_name
'Mitsutsuka, Yoshihiro'
'Aoyama, Tomonori'
'Ohba, Shigeru'
'Saito, Yoshihiko'
'Kaneuchi, Fumiko'
'Tsuboi, Masamichi'

_publ_section_title
;
 Structure and polarized spectra of cis-difluorotetraamminecobalt(III)
 perchlorate, cis-[CoF~2~(NH~3~)~4~]ClO~4~
;
_journal_issue 6
_journal_name_full 'Bulletin of the Chemical Society of Japan'
_journal_page_first 1743
_journal_page_last 1749
_journal_paper_doi 10.1246/bcsj.64.1743
_journal_volume 64
_journal_year 1991
_chemical_formula_sum 'Cl Co F2 H12 N4 O4'
_chemical_name_systematic '(F2 (N H3)4 Co) (Cl O4)'
_space_group_IT_number 76
_symmetry_space_group_name_Hall 'P 4w'
_symmetry_space_group_name_H-M 'P 41'
_cell_angle_alpha 90
_cell_angle_beta 90
_cell_angle_gamma 90
_cell_formula_units_Z 4
_cell_length_a 7.2645
_cell_length_b 7.2645
_cell_length_c 16.26
_cell_volume 858.088
_citation_journal_id_ASTM BCSJA8
_cod_data_source_file Mitsutsuka_BCSJA8_1991_1523.cif
_cod_data_source_block H12Cl1Co1F2N4O4
_cod_original_cell_volume 858.0884
_cod_original_formula_sum 'H12 Cl1 Co1 F2 N4 O4'
_cod_database_code 1541242

loop_
_symmetry_equiv_pos_as_xyz
x,y,z
-y,x,z+1/4
-x,-y,z+1/2
y,-x,z+3/4

loop_
_atom_site_label
_atom_site_type_symbol
_atom_site_fract_x
_atom_site_fract_y
_atom_site_fract_z
_atom_site_occupancy
_atom_site_U_iso_or_equiv
_atom_site_attached_hydrogens
F2 F-1 0.4216 0.2516 -0.0812 1 0.0 0
N3 N-3 0.2383 0.5205 -0.0047 1 0.0 3
Co1 Co+3 0.2393 0.2531 0 1 0.0 0
O4 O-2 0.5874 0.7542 -0.0137 1 0.0 0
O3 O-2 0.7576 0.9133 0.0511 1 0.0 0
N2 N-3 0.4296 0.2555 0.0823 1 0.0 3
O1 O-2 0.8798 0.7491 -0.0441 1 0.0 0
N4 N-3 0.2391 -0.0127 -0.0017 1 0.0 3
N1 N-3 0.0532 0.2575 0.0844 1 0.0 3
Cl1 Cl+7 0.7448 0.7402 0.0223 1 0.0 0
F1 F-1 0.0553 0.2513 -0.0767 1 0.0 0
O2 O-2 0.7539 0.5924 0.0693 1 0.0 0
